data_2229827
loop_
_publ_author_name
'Yousuf, S.'
'Kamdem, R. S. T.'
'Wafo, P.'
'Ngadjui, B. T.'
'Fun, Hoong-Kun'

_publ_section_title
;
 A cocrystal of 3\a-hydroxytirucalla-8,24-dien-21-oic acid and
 3\b-fluorotirucalla-7,24-dien-21-oic acid (0.897:0.103)
;
_journal_coeditor_code RZ2572
_journal_issue 4
_journal_name_full 'Acta Crystallographica Section E'
_journal_page_first o1015
_journal_page_last o1016
_journal_paper_doi 10.1107/S1600536811011159
_journal_volume 67
_journal_year 2011
_chemical_formula_iupac '0.897C30 H48 O3 , 0.103C30 H47 O2 F'
_chemical_formula_moiety 'C30 H46.90 F0.10 O2.90'
_chemical_formula_sum 'C30 H46.9 F0.1 O2.9'
_chemical_formula_weight 455.88
_chemical_name_common Triterpen
_chemical_name_systematic
;
3\a-Hydroxytirucalla-8,24-dien-21-oic acid--
3\b-fluorotirucalla-7,24-dien-21-oic acid (0.897:0.103)
;
_space_group_IT_number 152
_symmetry_cell_setting trigonal
_symmetry_space_group_name_Hall 'P 31 2"'
_symmetry_space_group_name_H-M 'P 31 2 1'
_atom_sites_solution_hydrogens geom
_atom_sites_solution_primary direct
_atom_sites_solution_secondary difmap
_audit_creation_method SHELXL-97
_cell_angle_alpha 90.00
_cell_angle_beta 90.00
_cell_angle_gamma 120.00
_cell_formula_units_Z 6
_cell_length_a 11.2868(9)
_cell_length_b 11.2868(9)
_cell_length_c 36.446(3)
_cell_measurement_reflns_used 10350
_cell_measurement_temperature 100(2)
_cell_measurement_theta_max 30.05
_cell_measurement_theta_min 2.08
_cell_volume 4020.9(6)
_computing_cell_refinement 'SAINT (Bruker, 2009)'
_computing_data_collection 'APEX2 (Bruker, 2009)'
_computing_data_reduction 'SAINT (Bruker, 2009)'
_computing_molecular_graphics 'SHELXTL (Sheldrick, 2008)'
_computing_publication_material
;
SHELXTL (Sheldrick, 2008) and PLATON (Spek, 2009)
;
_computing_structure_refinement 'SHELXL97 (Sheldrick, 2008)'
_computing_structure_solution 'SHELXS97 (Sheldrick, 2008)'
_diffrn_ambient_temperature 100(2)
_diffrn_measured_fraction_theta_full 0.997
_diffrn_measured_fraction_theta_max 0.997
_diffrn_measurement_device_type
;
Bruker SMART APEXII DUO CCD area-detector diffractometer
;
_diffrn_measurement_method '\f and \w scans'
_diffrn_radiation_monochromator graphite
_diffrn_radiation_source 'fine-focus sealed tube'
_diffrn_radiation_type MoK\a
_diffrn_radiation_wavelength 0.71073
_diffrn_reflns_av_R_equivalents 0.1045
_diffrn_reflns_av_sigmaI/netI 0.0454
_diffrn_reflns_limit_h_max 15
_diffrn_reflns_limit_h_min -15
_diffrn_reflns_limit_k_max 15
_diffrn_reflns_limit_k_min -13
_diffrn_reflns_limit_l_max 38
_diffrn_reflns_limit_l_min -51
_diffrn_reflns_number 27808
_diffrn_reflns_theta_full 30.05
_diffrn_reflns_theta_max 30.05
_diffrn_reflns_theta_min 2.08
_exptl_absorpt_coefficient_mu 0.071
_exptl_absorpt_correction_T_max 0.9911
_exptl_absorpt_correction_T_min 0.9797
_exptl_absorpt_correction_type multi-scan
_exptl_absorpt_process_details '(<i>SADABS</i>; Bruker, 2009)'
_exptl_crystal_colour Colourles
_exptl_crystal_density_diffrn 1.130
_exptl_crystal_density_method 'not measured'
_exptl_crystal_description Block
_exptl_crystal_F_000 1506
_exptl_crystal_size_max 0.29
_exptl_crystal_size_mid 0.24
_exptl_crystal_size_min 0.13
_refine_diff_density_max 0.386
_refine_diff_density_min -0.334
_refine_ls_extinction_method none
_refine_ls_goodness_of_fit_ref 1.176
_refine_ls_hydrogen_treatment constr
_refine_ls_matrix_type full
_refine_ls_number_parameters 316
_refine_ls_number_reflns 4454
_refine_ls_number_restraints 0
_refine_ls_restrained_S_all 1.176
_refine_ls_R_factor_all 0.0598
_refine_ls_R_factor_gt 0.0584
_refine_ls_shift/su_max 0.000
_refine_ls_shift/su_mean 0.000
_refine_ls_structure_factor_coef Fsqd
_refine_ls_weighting_details 'calc w=1/[\s^2^(Fo^2^)+(0.0644P)^2^+1.6942P] where P=(Fo^2^+2Fc^2^)/3'
_refine_ls_weighting_scheme calc
_refine_ls_wR_factor_gt 0.1520
_refine_ls_wR_factor_ref 0.1528
_reflns_number_gt 4347
_reflns_number_total 4454
_reflns_threshold_expression I>2\s(I)
_cod_data_source_file rz2572.cif
_cod_data_source_block I
_cod_original_cell_volume 4020.9(5)
_cod_original_sg_symbol_Hall 'p 31 2"'
_cod_original_formula_sum 'C30 H46.90 F0.10 O2.90'
_cod_database_code 2229827
_cod_database_fobs_code 2229827

loop_
_symmetry_equiv_pos_as_xyz
'x, y, z'
'-y, x-y, z+1/3'
'-x+y, -x, z+2/3'
'y, x, -z'
'x-y, -y, -z+2/3'
'-x, -x+y, -z+1/3'

loop_
_atom_site_type_symbol
_atom_site_label
_atom_site_fract_x
_atom_site_fract_y
_atom_site_fract_z
_atom_site_U_iso_or_equiv
_atom_site_adp_type
_atom_site_calc_flag
_atom_site_refinement_flags
_atom_site_occupancy
_atom_site_disorder_assembly
_atom_site_disorder_group
O O1 0.1191(2) 0.0008(2) 0.12753(5) 0.0221(4) Uani d . 1 . .
H H1O1 0.1119 -0.0077 0.1511 0.033 Uiso d R 1 . .
O O2 -0.1057(2) -0.0844(2) 0.13357(5) 0.0230(4) Uani d . 1 . .
O O3 0.6534(3) 0.8965(3) 0.10496(7) 0.0330(8) Uani d P 0.898(8) A 1
H H3A 0.7204 0.9158 0.1187 0.049 Uiso calc PR 0.898(8) A 1
F F1 0.693(3) 1.048(3) 0.1287(7) 0.042(7) Uani d P 0.102(8) A 2
C C1 0.4098(3) 0.7220(4) 0.14860(7) 0.0268(7) Uani d . 1 . .
H H1A 0.3651 0.6772 0.1720 0.032 Uiso calc R 1 . .
H H1B 0.4651 0.6811 0.1403 0.032 Uiso calc R 1 . .
C C2 0.5056(4) 0.8752(4) 0.15562(8) 0.0335(8) Uani d . 1 A .
H H2A 0.4524 0.9153 0.1660 0.040 Uiso calc R 1 . .
H H2B 0.5761 0.8875 0.1738 0.040 Uiso calc R 1 . .
C C3 0.5750(3) 0.9496(4) 0.12011(8) 0.0278(7) Uani d . 1 . .
H H3B 0.6369 1.0487 0.1257 0.033 Uiso calc PR 0.898(8) A 1
H H3C 0.6079 0.8925 0.1103 0.033 Uiso d PR 0.102(8) A 2
C C4 0.4725(3) 0.9373(3) 0.09109(9) 0.0249(6) Uani d . 1 A .
C C5 0.3685(3) 0.7821(3) 0.08498(8) 0.0241(6) Uani d . 1 . .
H H5A 0.4249 0.7444 0.0746 0.029 Uiso calc R 1 A .
C C6 0.2630(5) 0.7560(4) 0.05513(13) 0.0500(13) Uani d . 1 A .
H H6A 0.2107 0.8014 0.0622 0.060 Uiso calc R 1 . .
H H6B 0.3116 0.7979 0.0319 0.060 Uiso calc R 1 . .
C C7 0.1654(3) 0.6078(3) 0.04875(8) 0.0257(6) Uani d . 1 . .
H H7A 0.1104 0.5813 0.0273 0.031 Uiso calc R 1 A .
C C8 0.1521(3) 0.5079(3) 0.07283(8) 0.0217(5) Uani d . 1 A .
C C9 0.2374(4) 0.5422(3) 0.10692(8) 0.0299(7) Uani d . 1 . .
H H9A 0.3193 0.5367 0.0989 0.036 Uiso calc R 1 A .
C C10 0.2987(3) 0.6922(3) 0.11976(8) 0.0206(5) Uani d . 1 A .
C C11 0.1746(4) 0.4342(3) 0.13671(7) 0.0252(6) Uani d . 1 A .
H H11A 0.1766 0.4589 0.1617 0.030 Uiso calc R 1 . .
C C12 0.1076(4) 0.2838(3) 0.12501(7) 0.0277(7) Uani d . 1 . .
H H12A 0.0164 0.2323 0.1367 0.033 Uiso calc R 1 A .
H H12B 0.1639 0.2453 0.1342 0.033 Uiso calc R 1 . .
C C13 0.0908(3) 0.2624(3) 0.08335(7) 0.0180(5) Uani d . 1 A .
C C14 0.0440(3) 0.3596(3) 0.06687(7) 0.0176(5) Uani d . 1 . .
C C15 0.0125(4) 0.3087(3) 0.02691(8) 0.0273(6) Uani d . 1 A .
H H15A 0.0967 0.3517 0.0119 0.033 Uiso calc R 1 . .
H H15B -0.0549 0.3301 0.0159 0.033 Uiso calc R 1 . .
C C16 -0.0472(3) 0.1517(3) 0.02956(7) 0.0237(6) Uani d . 1 . .
H H16A 0.0009 0.1221 0.0124 0.028 Uiso calc R 1 A .
H H16B -0.1458 0.1027 0.0234 0.028 Uiso calc R 1 . .
C C17 -0.0255(3) 0.1210(3) 0.06995(7) 0.0180(5) Uani d . 1 A .
H H17A -0.1100 0.1000 0.0840 0.022 Uiso calc R 1 . .
C C18 0.2267(3) 0.2887(4) 0.06574(10) 0.0294(7) Uani d . 1 . .
H H18A 0.2646 0.2420 0.0801 0.044 Uiso calc R 1 A .
H H18B 0.2920 0.3872 0.0654 0.044 Uiso calc R 1 . .
H H18C 0.2094 0.2536 0.0406 0.044 Uiso calc R 1 . .
C C19 0.1860(4) 0.7155(4) 0.13545(15) 0.0473(11) Uani d . 1 . .
H H19A 0.1395 0.6511 0.1556 0.071 Uiso calc R 1 A .
H H19B 0.1197 0.7011 0.1161 0.071 Uiso calc R 1 . .
H H19C 0.2267 0.8094 0.1447 0.071 Uiso calc R 1 . .
C C20 -0.0046(3) -0.0042(3) 0.07384(7) 0.0191(5) Uani d . 1 . .
H H20A 0.0854 0.0187 0.0627 0.023 Uiso calc R 1 A .
C C21 -0.0021(3) -0.0331(3) 0.11447(7) 0.0184(5) Uani d . 1 A .
C C22 -0.1189(3) -0.1329(3) 0.05494(7) 0.0215(5) Uani d . 1 A .
H H22A -0.2073 -0.1581 0.0668 0.026 Uiso calc R 1 . .
H H22B -0.1249 -0.1112 0.0289 0.026 Uiso calc R 1 . .
C C23 -0.0965(4) -0.2561(4) 0.05649(9) 0.0274(6) Uani d . 1 . .
H H23A -0.0041 -0.2285 0.0470 0.033 Uiso calc R 1 A .
H H23B -0.1006 -0.2846 0.0824 0.033 Uiso calc R 1 . .
C C24 -0.2013(4) -0.3758(4) 0.03450(8) 0.0269(6) Uani d . 1 A .
H H24A -0.1861 -0.3718 0.0088 0.032 Uiso calc R 1 . .
C C25 -0.3113(4) -0.4852(4) 0.04663(8) 0.0288(6) Uani d . 1 . .
C C26 -0.3528(5) -0.5105(6) 0.08649(10) 0.0518(12) Uani d . 1 A .
H H26A -0.2775 -0.4437 0.1018 0.078 Uiso calc R 1 . .
H H26B -0.3741 -0.6031 0.0933 0.078 Uiso calc R 1 . .
H H26C -0.4337 -0.5013 0.0903 0.078 Uiso calc R 1 . .
C C27 -0.4081(5) -0.5985(4) 0.02111(11) 0.0418(9) Uani d . 1 A .
H H27A -0.3788 -0.5722 -0.0043 0.063 Uiso calc R 1 . .
H H27B -0.5010 -0.6138 0.0242 0.063 Uiso calc R 1 . .
H H27C -0.4072 -0.6828 0.0269 0.063 Uiso calc R 1 . .
C C28 0.5494(4) 0.9980(4) 0.05503(9) 0.0338(8) Uani d . 1 . .
H H28A 0.6234 1.0919 0.0593 0.051 Uiso calc R 1 A .
H H28B 0.4860 0.9982 0.0367 0.051 Uiso calc R 1 . .
H H28C 0.5880 0.9425 0.0461 0.051 Uiso calc R 1 . .
C C29 0.4101(4) 1.0252(4) 0.10225(15) 0.0462(10) Uani d . 1 . .
H H29A 0.4819 1.1217 0.1028 0.069 Uiso calc R 1 A .
H H29B 0.3689 0.9975 0.1267 0.069 Uiso calc R 1 . .
H H29C 0.3397 1.0127 0.0844 0.069 Uiso calc R 1 . .
C C30 -0.0905(3) 0.3400(3) 0.08398(10) 0.0267(6) Uani d . 1 A .
H H30A -0.1171 0.4003 0.0716 0.040 Uiso calc R 1 . .
H H30B -0.0763 0.3627 0.1102 0.040 Uiso calc R 1 . .
H H30C -0.1631 0.2446 0.0810 0.040 Uiso calc R 1 . .

loop_
_atom_site_aniso_label
_atom_site_aniso_U_11
_atom_site_aniso_U_22
_atom_site_aniso_U_33
_atom_site_aniso_U_12
_atom_site_aniso_U_13
_atom_site_aniso_U_23
O1 0.0217(10) 0.0320(12) 0.0167(7) 0.0165(9) 0.0016(8) 0.0012(8)
O2 0.0198(10) 0.0313(11) 0.0140(7) 0.0099(9) 0.0026(7) 0.0030(8)
O3 0.0163(12) 0.053(2) 0.0305(13) 0.0177(13) -0.0012(10) -0.0023(13)
F1 0.040(13) 0.043(14) 0.053(14) 0.029(11) -0.008(11) -0.003(10)
C1 0.0229(14) 0.0342(17) 0.0131(10) 0.0067(13) -0.0047(10) -0.0013(11)
C2 0.0304(16) 0.0350(18) 0.0138(11) 0.0003(15) -0.0012(12) -0.0055(12)
C3 0.0149(12) 0.0386(18) 0.0187(11) 0.0049(13) -0.0020(11) -0.0049(12)
C4 0.0150(12) 0.0214(14) 0.0306(14) 0.0033(11) -0.0048(11) -0.0039(12)
C5 0.0181(13) 0.0188(13) 0.0281(13) 0.0037(11) -0.0092(11) -0.0005(11)
C6 0.042(2) 0.0203(16) 0.064(3) -0.0024(15) -0.035(2) 0.0129(17)
C7 0.0215(13) 0.0218(14) 0.0230(12) 0.0027(12) -0.0109(11) 0.0036(12)
C8 0.0145(12) 0.0195(13) 0.0246(12) 0.0036(10) -0.0066(10) 0.0032(11)
C9 0.0392(18) 0.0205(14) 0.0191(11) 0.0068(14) -0.0115(13) 0.0016(11)
C10 0.0146(12) 0.0222(13) 0.0229(11) 0.0078(10) -0.0029(10) -0.0015(10)
C11 0.0350(17) 0.0234(13) 0.0114(10) 0.0103(13) 0.0001(12) 0.0007(10)
C12 0.045(2) 0.0203(13) 0.0131(10) 0.0129(14) -0.0069(13) 0.0013(10)
C13 0.0182(12) 0.0217(13) 0.0133(9) 0.0093(11) -0.0010(9) 0.0026(9)
C14 0.0158(12) 0.0164(12) 0.0139(10) 0.0031(10) -0.0026(9) 0.0020(10)
C15 0.0366(17) 0.0253(14) 0.0160(11) 0.0125(14) -0.0072(12) 0.0045(11)
C16 0.0257(14) 0.0232(14) 0.0157(10) 0.0075(12) -0.0049(11) 0.0005(11)
C17 0.0177(12) 0.0189(12) 0.0128(9) 0.0056(10) 0.0007(9) 0.0007(9)
C18 0.0154(13) 0.0244(16) 0.0435(17) 0.0062(12) 0.0006(13) 0.0051(14)
C19 0.0253(17) 0.0253(17) 0.090(3) 0.0118(15) 0.022(2) 0.010(2)
C20 0.0190(12) 0.0225(13) 0.0137(9) 0.0088(11) 0.0023(9) 0.0024(10)
C21 0.0219(13) 0.0179(12) 0.0159(9) 0.0104(11) 0.0010(10) -0.0002(9)
C22 0.0256(14) 0.0227(13) 0.0142(9) 0.0107(12) -0.0007(10) -0.0005(10)
C23 0.0264(15) 0.0269(16) 0.0289(14) 0.0134(13) 0.0018(12) -0.0012(12)
C24 0.0357(18) 0.0276(15) 0.0185(11) 0.0166(14) 0.0020(12) -0.0010(11)
C25 0.0286(16) 0.0325(16) 0.0245(13) 0.0147(14) -0.0019(12) -0.0009(12)
C26 0.033(2) 0.068(3) 0.0296(16) 0.007(2) 0.0078(16) 0.0082(19)
C27 0.040(2) 0.036(2) 0.0409(18) 0.0125(18) -0.0050(17) -0.0098(17)
C28 0.0324(18) 0.0280(16) 0.0263(14) 0.0041(14) -0.0089(13) 0.0011(13)
C29 0.0299(19) 0.0209(16) 0.084(3) 0.0097(15) 0.005(2) 0.0034(19)
C30 0.0164(13) 0.0207(14) 0.0383(16) 0.0059(12) 0.0006(12) 0.0005(13)

loop_
_atom_type_symbol
_atom_type_description
_atom_type_scat_dispersion_real
_atom_type_scat_dispersion_imag
_atom_type_scat_source
C C 0.0033 0.0000 'International Tables Vol C Tables 4.2.6.8 and 6.1.1.4'
H H 0.0000 0.0000 'International Tables Vol C Tables 4.2.6.8 and 6.1.1.4'
O O 0.0106 0.0000 'International Tables Vol C Tables 4.2.6.8 and 6.1.1.4'
F F 0.0171 0.0000 'International Tables Vol C Tables 4.2.6.8 and 6.1.1.4'

loop_
_geom_angle_atom_site_label_1
_geom_angle_atom_site_label_2
_geom_angle_atom_site_label_3
_geom_angle_site_symmetry_1
_geom_angle_site_symmetry_3
_geom_angle
_geom_angle_publ_flag
C21 O1 H1O1 . . 107.6 ?
C3 O3 H3A . . 109.5 ?
C3 O3 H3C . . 26.1 ?
H3A O3 H3C . . 121.0 ?
C2 C1 C10 . . 113.4(3) ?
C2 C1 H1A . . 108.9 ?
C10 C1 H1A . . 108.9 ?
C2 C1 H1B . . 108.9 ?
C10 C1 H1B . . 108.9 ?
H1A C1 H1B . . 107.7 ?
C3 C2 C1 . . 110.9(2) ?
C3 C2 H2A . . 109.5 ?
C1 C2 H2A . . 109.5 ?
C3 C2 H2B . . 109.5 ?
C1 C2 H2B . . 109.5 ?
H2A C2 H2B . . 108.0 ?
F1 C3 O3 . . 82.0(11) ?
F1 C3 C4 . . 131.7(11) ?
O3 C3 C4 . . 107.4(2) ?
F1 C3 C2 . . 107.2(11) ?
O3 C3 C2 . . 110.9(3) ?
C4 C3 C2 . . 112.4(3) ?
F1 C3 H3B . . 30.0 ?
O3 C3 H3B . . 108.7 ?
C4 C3 H3B . . 108.7 ?
C2 C3 H3B . . 108.7 ?
F1 C3 H3C . . 95.1 ?
O3 C3 H3C . . 14.0 ?
C4 C3 H3C . . 102.1 ?
C2 C3 H3C . . 102.2 ?
H3B C3 H3C . . 122.6 ?
C3 C4 C29 . . 109.3(3) ?
C3 C4 C28 . . 108.7(3) ?
C29 C4 C28 . . 106.2(3) ?
C3 C4 C5 . . 108.2(3) ?
C29 C4 C5 . . 115.7(3) ?
C28 C4 C5 . . 108.6(3) ?
C6 C5 C4 . . 113.2(3) ?
C6 C5 C10 . . 111.1(3) ?
C4 C5 C10 . . 117.6(2) ?
C6 C5 H5A . . 104.5 ?
C4 C5 H5A . . 104.5 ?
C10 C5 H5A . . 104.5 ?
C7 C6 C5 . . 113.2(3) ?
C7 C6 H6A . . 108.9 ?
C5 C6 H6A . . 108.9 ?
C7 C6 H6B . . 108.9 ?
C5 C6 H6B . . 108.9 ?
H6A C6 H6B . . 107.7 ?
C8 C7 C6 . . 122.4(3) ?
C8 C7 H7A . . 118.8 ?
C6 C7 H7A . . 118.8 ?
C7 C8 C9 . . 121.6(3) ?
C7 C8 C14 . . 120.8(2) ?
C9 C8 C14 . . 117.5(2) ?
C8 C9 C11 . . 113.8(3) ?
C8 C9 C10 . . 114.3(3) ?
C11 C9 C10 . . 115.9(2) ?
C8 C9 H9A . . 103.6 ?
C11 C9 H9A . . 103.6 ?
C10 C9 H9A . . 103.6 ?
C19 C10 C1 . . 111.3(3) ?
C19 C10 C9 . . 110.2(3) ?
C1 C10 C9 . . 108.4(3) ?
C19 C10 C5 . . 112.4(3) ?
C1 C10 C5 . . 108.7(2) ?
C9 C10 C5 . . 105.6(2) ?
C9 C11 C12 . . 117.6(2) ?
C9 C11 H11A . . 121.2 ?
C12 C11 H11A . . 121.2 ?
C11 C12 C13 . . 113.8(2) ?
C11 C12 H12A . . 108.8 ?
C13 C12 H12A . . 108.8 ?
C11 C12 H12B . . 108.8 ?
C13 C12 H12B . . 108.8 ?
H12A C12 H12B . . 107.7 ?
C12 C13 C18 . . 110.3(3) ?
C12 C13 C17 . . 116.6(2) ?
C18 C13 C17 . . 108.3(2) ?
C12 C13 C14 . . 109.3(2) ?
C18 C13 C14 . . 111.0(2) ?
C17 C13 C14 . . 101.1(2) ?
C8 C14 C15 . . 117.1(2) ?
C8 C14 C30 . . 106.8(3) ?
C15 C14 C30 . . 107.4(3) ?
C8 C14 C13 . . 110.7(2) ?
C15 C14 C13 . . 101.5(2) ?
C30 C14 C13 . . 113.4(2) ?
C14 C15 C16 . . 104.7(2) ?
C14 C15 H15A . . 110.8 ?
C16 C15 H15A . . 110.8 ?
C14 C15 H15B . . 110.8 ?
C16 C15 H15B . . 110.8 ?
H15A C15 H15B . . 108.9 ?
C15 C16 C17 . . 106.6(2) ?
C15 C16 H16A . . 110.4 ?
C17 C16 H16A . . 110.4 ?
C15 C16 H16B . . 110.4 ?
C17 C16 H16B . . 110.4 ?
H16A C16 H16B . . 108.6 ?
C20 C17 C13 . . 118.1(2) ?
C20 C17 C16 . . 113.6(2) ?
C13 C17 C16 . . 102.4(2) ?
C20 C17 H17A . . 107.4 ?
C13 C17 H17A . . 107.4 ?
C16 C17 H17A . . 107.4 ?
C13 C18 H18A . . 109.5 ?
C13 C18 H18B . . 109.5 ?
H18A C18 H18B . . 109.5 ?
C13 C18 H18C . . 109.5 ?
H18A C18 H18C . . 109.5 ?
H18B C18 H18C . . 109.5 ?
C10 C19 H19A . . 109.5 ?
C10 C19 H19B . . 109.5 ?
H19A C19 H19B . . 109.5 ?
C10 C19 H19C . . 109.5 ?
H19A C19 H19C . . 109.5 ?
H19B C19 H19C . . 109.5 ?
C21 C20 C22 . . 109.3(2) ?
C21 C20 C17 . . 108.2(2) ?
C22 C20 C17 . . 112.4(2) ?
C21 C20 H20A . . 109.0 ?
C22 C20 H20A . . 109.0 ?
C17 C20 H20A . . 109.0 ?
O2 C21 O1 . . 122.7(2) ?
O2 C21 C20 . . 122.5(3) ?
O1 C21 C20 . . 114.8(2) ?
C23 C22 C20 . . 113.5(3) ?
C23 C22 H22A . . 108.9 ?
C20 C22 H22A . . 108.9 ?
C23 C22 H22B . . 108.9 ?
C20 C22 H22B . . 108.9 ?
H22A C22 H22B . . 107.7 ?
C24 C23 C22 . . 112.5(3) ?
C24 C23 H23A . . 109.1 ?
C22 C23 H23A . . 109.1 ?
C24 C23 H23B . . 109.1 ?
C22 C23 H23B . . 109.1 ?
H23A C23 H23B . . 107.8 ?
C25 C24 C23 . . 127.8(3) ?
C25 C24 H24A . . 116.1 ?
C23 C24 H24A . . 116.1 ?
C24 C25 C26 . . 124.0(3) ?
C24 C25 C27 . . 122.0(3) ?
C26 C25 C27 . . 114.0(3) ?
C25 C26 H26A . . 109.5 ?
C25 C26 H26B . . 109.5 ?
H26A C26 H26B . . 109.5 ?
C25 C26 H26C . . 109.5 ?
H26A C26 H26C . . 109.5 ?
H26B C26 H26C . . 109.5 ?
C25 C27 H27A . . 109.5 ?
C25 C27 H27B . . 109.5 ?
H27A C27 H27B . . 109.5 ?
C25 C27 H27C . . 109.5 ?
H27A C27 H27C . . 109.5 ?
H27B C27 H27C . . 109.5 ?
C4 C28 H28A . . 109.5 ?
C4 C28 H28B . . 109.5 ?
H28A C28 H28B . . 109.5 ?
C4 C28 H28C . . 109.5 ?
H28A C28 H28C . . 109.5 ?
H28B C28 H28C . . 109.5 ?
C4 C29 H29A . . 109.5 ?
C4 C29 H29B . . 109.5 ?
H29A C29 H29B . . 109.5 ?
C4 C29 H29C . . 109.5 ?
H29A C29 H29C . . 109.5 ?
H29B C29 H29C . . 109.5 ?
C14 C30 H30A . . 109.5 ?
C14 C30 H30B . . 109.5 ?
H30A C30 H30B . . 109.5 ?
C14 C30 H30C . . 109.5 ?
H30A C30 H30C . . 109.5 ?
H30B C30 H30C . . 109.5 ?

loop_
_geom_bond_atom_site_label_1
_geom_bond_atom_site_label_2
_geom_bond_site_symmetry_2
_geom_bond_distance
_geom_bond_publ_flag
O1 C21 . 1.312(4) ?
O1 H1O1 . 0.8651 ?
O2 C21 . 1.229(3) ?
O3 C3 . 1.406(5) ?
O3 H3A . 0.8400 ?
O3 H3C . 0.5288 ?
F1 C3 . 1.27(3) ?
C1 C2 . 1.534(5) ?
C1 C10 . 1.539(4) ?
C1 H1A . 0.9900 ?
C1 H1B . 0.9900 ?
C2 C3 . 1.529(4) ?
C2 H2A . 0.9900 ?
C2 H2B . 0.9900 ?
C3 C4 . 1.521(4) ?
C3 H3B . 1.0000 ?
C3 H3C . 0.9601 ?
C4 C29 . 1.532(5) ?
C4 C28 . 1.535(5) ?
C4 C5 . 1.562(4) ?
C5 C6 . 1.528(4) ?
C5 C10 . 1.568(4) ?
C5 H5A . 1.0000 ?
C6 C7 . 1.491(5) ?
C6 H6A . 0.9900 ?
C6 H6B . 0.9900 ?
C7 C8 . 1.376(4) ?
C7 H7A . 0.9500 ?
C8 C9 . 1.499(4) ?
C8 C14 . 1.516(4) ?
C9 C11 . 1.517(4) ?
C9 C10 . 1.547(4) ?
C9 H9A . 1.0000 ?
C10 C19 . 1.533(5) ?
C11 C12 . 1.534(4) ?
C11 H11A . 0.9500 ?
C12 C13 . 1.534(4) ?
C12 H12A . 0.9900 ?
C12 H12B . 0.9900 ?
C13 C18 . 1.548(4) ?
C13 C17 . 1.554(4) ?
C13 C14 . 1.556(4) ?
C14 C15 . 1.540(4) ?
C14 C30 . 1.552(4) ?
C15 C16 . 1.552(5) ?
C15 H15A . 0.9900 ?
C15 H15B . 0.9900 ?
C16 C17 . 1.559(4) ?
C16 H16A . 0.9900 ?
C16 H16B . 0.9900 ?
C17 C20 . 1.551(4) ?
C17 H17A . 1.0000 ?
C18 H18A . 0.9800 ?
C18 H18B . 0.9800 ?
C18 H18C . 0.9800 ?
C19 H19A . 0.9800 ?
C19 H19B . 0.9800 ?
C19 H19C . 0.9800 ?
C20 C21 . 1.519(3) ?
C20 C22 . 1.541(4) ?
C20 H20A . 1.0000 ?
C22 C23 . 1.533(5) ?
C22 H22A . 0.9900 ?
C22 H22B . 0.9900 ?
C23 C24 . 1.506(5) ?
C23 H23A . 0.9900 ?
C23 H23B . 0.9900 ?
C24 C25 . 1.314(5) ?
C24 H24A . 0.9500 ?
C25 C26 . 1.509(5) ?
C25 C27 . 1.516(5) ?
C26 H26A . 0.9800 ?
C26 H26B . 0.9800 ?
C26 H26C . 0.9800 ?
C27 H27A . 0.9800 ?
C27 H27B . 0.9800 ?
C27 H27C . 0.9800 ?
C28 H28A . 0.9800 ?
C28 H28B . 0.9800 ?
C28 H28C . 0.9800 ?
C29 H29A . 0.9800 ?
C29 H29B . 0.9800 ?
C29 H29C . 0.9800 ?
C30 H30A . 0.9800 ?
C30 H30B . 0.9800 ?
C30 H30C . 0.9800 ?

loop_
_geom_hbond_atom_site_label_D
_geom_hbond_atom_site_label_H
_geom_hbond_atom_site_label_A
_geom_hbond_site_symmetry_A
_geom_hbond_distance_DH
_geom_hbond_distance_HA
_geom_hbond_distance_DA
_geom_hbond_angle_DHA
_geom_hbond_publ_flag
O1 H1O1 O2 6 0.87 1.81 2.654(3) 165 yes
O3 H3A O2 1_665 0.84 2.04 2.818(4) 154 yes
C12 H12B O1 . 0.99 2.56 3.262(4) 128 yes
C22 H22A O3 1_445 0.99 2.40 3.300(5) 151 yes

loop_
_geom_torsion_atom_site_label_1
_geom_torsion_atom_site_label_2
_geom_torsion_atom_site_label_3
_geom_torsion_atom_site_label_4
_geom_torsion_site_symmetry_1
_geom_torsion_site_symmetry_2
_geom_torsion_site_symmetry_3
_geom_torsion_site_symmetry_4
_geom_torsion
_geom_torsion_publ_flag
C10 C1 C2 C3 . . . . -57.4(4) ?
C1 C2 C3 F1 . . . . -148.0(12) ?
C1 C2 C3 O3 . . . . -60.1(4) ?
C1 C2 C3 C4 . . . . 60.2(4) ?
F1 C3 C4 C29 . . . . -70.9(16) ?
O3 C3 C4 C29 . . . . -165.7(3) ?
C2 C3 C4 C29 . . . . 72.0(4) ?
F1 C3 C4 C28 . . . . 44.6(16) ?
O3 C3 C4 C28 . . . . -50.3(4) ?
C2 C3 C4 C28 . . . . -172.6(3) ?
F1 C3 C4 C5 . . . . 162.4(15) ?
O3 C3 C4 C5 . . . . 67.5(3) ?
C2 C3 C4 C5 . . . . -54.8(4) ?
C3 C4 C5 C6 . . . . -177.7(3) ?
C29 C4 C5 C6 . . . . 59.3(5) ?
C28 C4 C5 C6 . . . . -59.9(4) ?
C3 C4 C5 C10 . . . . 50.5(4) ?
C29 C4 C5 C10 . . . . -72.5(4) ?
C28 C4 C5 C10 . . . . 168.3(3) ?
C4 C5 C6 C7 . . . . 178.8(4) ?
C10 C5 C6 C7 . . . . -46.3(5) ?
C5 C6 C7 C8 . . . . 14.2(6) ?
C6 C7 C8 C9 . . . . -1.1(6) ?
C6 C7 C8 C14 . . . . 175.2(4) ?
C7 C8 C9 C11 . . . . 157.2(3) ?
C14 C8 C9 C11 . . . . -19.2(4) ?
C7 C8 C9 C10 . . . . 21.0(5) ?
C14 C8 C9 C10 . . . . -155.4(3) ?
C2 C1 C10 C19 . . . . -74.9(3) ?
C2 C1 C10 C9 . . . . 163.8(3) ?
C2 C1 C10 C5 . . . . 49.5(3) ?
C8 C9 C10 C19 . . . . 71.6(4) ?
C11 C9 C10 C19 . . . . -63.7(4) ?
C8 C9 C10 C1 . . . . -166.4(3) ?
C11 C9 C10 C1 . . . . 58.4(4) ?
C8 C9 C10 C5 . . . . -50.0(4) ?
C11 C9 C10 C5 . . . . 174.7(3) ?
C6 C5 C10 C19 . . . . -56.8(4) ?
C4 C5 C10 C19 . . . . 75.9(4) ?
C6 C5 C10 C1 . . . . 179.5(3) ?
C4 C5 C10 C1 . . . . -47.7(4) ?
C6 C5 C10 C9 . . . . 63.4(4) ?
C4 C5 C10 C9 . . . . -163.9(3) ?
C8 C9 C11 C12 . . . . 42.2(5) ?
C10 C9 C11 C12 . . . . 177.7(3) ?
C9 C11 C12 C13 . . . . -10.5(5) ?
C11 C12 C13 C18 . . . . 81.3(4) ?
C11 C12 C13 C17 . . . . -154.6(3) ?
C11 C12 C13 C14 . . . . -40.9(4) ?
C7 C8 C14 C15 . . . . 35.8(4) ?
C9 C8 C14 C15 . . . . -147.8(3) ?
C7 C8 C14 C30 . . . . -84.6(4) ?
C9 C8 C14 C30 . . . . 91.8(3) ?
C7 C8 C14 C13 . . . . 151.4(3) ?
C9 C8 C14 C13 . . . . -32.2(4) ?
C12 C13 C14 C8 . . . . 63.1(3) ?
C18 C13 C14 C8 . . . . -58.8(3) ?
C17 C13 C14 C8 . . . . -173.5(2) ?
C12 C13 C14 C15 . . . . -171.9(3) ?
C18 C13 C14 C15 . . . . 66.2(3) ?
C17 C13 C14 C15 . . . . -48.5(3) ?
C12 C13 C14 C30 . . . . -57.0(3) ?
C18 C13 C14 C30 . . . . -178.9(3) ?
C17 C13 C14 C30 . . . . 66.4(3) ?
C8 C14 C15 C16 . . . . 156.0(3) ?
C30 C14 C15 C16 . . . . -83.9(3) ?
C13 C14 C15 C16 . . . . 35.4(3) ?
C14 C15 C16 C17 . . . . -9.2(3) ?
C12 C13 C17 C20 . . . . -73.7(3) ?
C18 C13 C17 C20 . . . . 51.4(3) ?
C14 C13 C17 C20 . . . . 168.0(2) ?
C12 C13 C17 C16 . . . . 160.6(3) ?
C18 C13 C17 C16 . . . . -74.3(3) ?
C14 C13 C17 C16 . . . . 42.4(3) ?
C15 C16 C17 C20 . . . . -149.2(3) ?
C15 C16 C17 C13 . . . . -20.7(3) ?
C13 C17 C20 C21 . . . . 66.8(3) ?
C16 C17 C20 C21 . . . . -173.3(2) ?
C13 C17 C20 C22 . . . . -172.4(2) ?
C16 C17 C20 C22 . . . . -52.5(3) ?
C22 C20 C21 O2 . . . . -49.3(4) ?
C17 C20 C21 O2 . . . . 73.4(4) ?
C22 C20 C21 O1 . . . . 130.6(3) ?
C17 C20 C21 O1 . . . . -106.7(3) ?
C21 C20 C22 C23 . . . . -63.1(3) ?
C17 C20 C22 C23 . . . . 176.8(2) ?
C20 C22 C23 C24 . . . . -174.0(2) ?
C22 C23 C24 C25 . . . . -99.7(4) ?
C23 C24 C25 C26 . . . . -0.2(7) ?
C23 C24 C25 C27 . . . . -179.9(4) ?
